data_7707330
loop_
_publ_author_name
'L\"ober, Manuel'
'Str\"obele, Markus'
'Romao, Carl P.'
'Meyer, Hans-J\"urgen'

_publ_section_title
;
 W<sub>2</sub>O<sub>3</sub>I<sub>4</sub> and WO<sub>2</sub>I<sub>2</sub>:
 metallic phases in the chemical transport reaction of tungsten.
;
_journal_issue 20
_journal_name_full 'Dalton transactions (Cambridge, England : 2003)'
_journal_page_first 6789
_journal_page_last 6792
_journal_paper_doi 10.1039/d1dt01212f
_journal_volume 50
_journal_year 2021
_chemical_formula_moiety 'I2 O2 W'
_chemical_formula_sum 'I2 O2 W'
_chemical_formula_weight 469.65
_space_group_crystal_system orthorhombic
_space_group_IT_number 71
_space_group_name_Hall '-I 2 2'
_space_group_name_H-M_alt 'I m m m'
_atom_sites_solution_primary direct
_atom_sites_solution_secondary difmap
_audit_creation_date 2020-05-18
_audit_creation_method
;
Olex2 1.3-ac4
(compiled 2020.03.28 svn.rd84adfe8 for Rigaku Oxford Diffraction, GUI svn.r6032)
;
_audit_update_record
;
2020-05-18 deposited with the CCDC.	2021-04-29 downloaded from the CCDC.
;
_cell_angle_alpha 90
_cell_angle_beta 90
_cell_angle_gamma 90
_cell_formula_units_Z 2
_cell_length_a 3.7484(3)
_cell_length_b 3.9049(3)
_cell_length_c 16.6283(13)
_cell_measurement_reflns_used 746
_cell_measurement_temperature 99.98(13)
_cell_measurement_theta_max 33.3150
_cell_measurement_theta_min 4.8930
_cell_volume 243.39(3)
_computing_cell_refinement 'CrysAlisPro 1.171.41.65a (Rigaku OD, 2020)'
_computing_data_collection 'CrysAlisPro 1.171.41.65a (Rigaku OD, 2020)'
_computing_data_reduction 'CrysAlisPro 1.171.41.65a (Rigaku OD, 2020)'
_computing_molecular_graphics 'Olex2 1.3-ac4 (Dolomanov et al., 2009)'
_computing_publication_material 'Olex2 1.3-ac4 (Dolomanov et al., 2009)'
_computing_structure_refinement 'SHELXL 2018/3 (Sheldrick, 2015)'
_diffrn_ambient_environment N~2~
_diffrn_ambient_temperature 99.98(13)
_diffrn_detector 'Hybrid Pixel Array Detector'
_diffrn_detector_area_resol_mean 10.0000
_diffrn_detector_type HyPix
_diffrn_measured_fraction_theta_full 0.994
_diffrn_measured_fraction_theta_max 0.994
_diffrn_measurement_details
;
List of Runs (angles in degrees, time in seconds):

  # Type    Start    End  Width  t~exp~   \w     \q     \k     \f   Frames
#--------------------------------------------------------------------------
  1  \w    -60.00  -3.00   0.50    5.06    --  -15.51 -57.00  60.00  114
  2  \w    -25.00   4.00   0.50    5.06    --  -15.51 -73.00  72.05   58
  3  \w    -60.00  -8.00   0.50    5.06    --   17.55 -19.00 120.00  104
  4  \w    -60.00  -3.00   0.50    5.06    --  -15.51 -57.00 120.00  114
  5  \w     12.00  63.00   0.50    5.06    --   17.55-123.00 -78.00  102
  6  \w    -38.00   1.00   0.50    5.06    --  -15.51 -67.00-166.75   78
  7  \w    -60.00  -3.00   0.50    5.06    --  -15.51 -57.00-180.00  114
;
_diffrn_measurement_device 'four-circle diffractometer'
_diffrn_measurement_device_type 'XtaLAB Synergy, Dualflex, HyPix'
_diffrn_measurement_method '\w scans'
_diffrn_orient_matrix_type 'CrysAlisPro convention (1999,Acta A55,543-557)'
_diffrn_orient_matrix_UB_11 -0.0272907000
_diffrn_orient_matrix_UB_12 -0.1082707000
_diffrn_orient_matrix_UB_13 -0.0336861000
_diffrn_orient_matrix_UB_21 -0.0077291000
_diffrn_orient_matrix_UB_22 -0.1442495000
_diffrn_orient_matrix_UB_23 0.0258736000
_diffrn_orient_matrix_UB_31 -0.1870718000
_diffrn_orient_matrix_UB_32 0.0217917000
_diffrn_orient_matrix_UB_33 0.0038558000
_diffrn_radiation_monochromator mirror
_diffrn_radiation_probe x-ray
_diffrn_radiation_type 'Mo K\a'
_diffrn_radiation_wavelength 0.71073
_diffrn_reflns_av_R_equivalents 0.0472
_diffrn_reflns_av_unetI/netI 0.0316
_diffrn_reflns_Laue_measured_fraction_full 0.994
_diffrn_reflns_Laue_measured_fraction_max 0.994
_diffrn_reflns_limit_h_max 4
_diffrn_reflns_limit_h_min -4
_diffrn_reflns_limit_k_max 4
_diffrn_reflns_limit_k_min -4
_diffrn_reflns_limit_l_max 20
_diffrn_reflns_limit_l_min -20
_diffrn_reflns_number 873
_diffrn_reflns_point_group_measured_fraction_full 0.994
_diffrn_reflns_point_group_measured_fraction_max 0.994
_diffrn_reflns_theta_full 25.242
_diffrn_reflns_theta_max 25.930
_diffrn_reflns_theta_min 4.904
_diffrn_source 'micro-focus sealed X-ray tube'
_diffrn_source_type 'PhotonJet (Mo) X-ray Source'
_exptl_absorpt_coefficient_mu 36.259
_exptl_absorpt_correction_T_max 0.620
_exptl_absorpt_correction_T_min 0.246
_exptl_absorpt_correction_type gaussian
_exptl_absorpt_process_details
;
CrysAlisPro 1.171.41.65a (Rigaku Oxford Diffraction, 2020)
Numerical absorption correction based on gaussian integration over
			a multifaceted crystal model
Empirical absorption correction using spherical harmonics,
 implemented in SCALE3 ABSPACK scaling algorithm.
;
_exptl_crystal_colour black
_exptl_crystal_density_diffrn 6.408
_exptl_crystal_description plate
_exptl_crystal_F_000 392
_exptl_crystal_size_max 0.061
_exptl_crystal_size_mid 0.043
_exptl_crystal_size_min 0.016
_exptl_crystal_size_rad 0.016
_refine_diff_density_max 0.816
_refine_diff_density_min -1.243
_refine_diff_density_rms 0.243
_refine_ls_extinction_method none
_refine_ls_goodness_of_fit_ref 1.071
_refine_ls_hydrogen_treatment undef
_refine_ls_matrix_type full
_refine_ls_number_parameters 14
_refine_ls_number_reflns 166
_refine_ls_number_restraints 6
_refine_ls_restrained_S_all 1.055
_refine_ls_R_factor_all 0.0203
_refine_ls_R_factor_gt 0.0181
_refine_ls_shift/su_max 0.001
_refine_ls_shift/su_mean 0.000
_refine_ls_structure_factor_coef Fsqd
_refine_ls_weighting_details 'w=1/[\s^2^(Fo^2^)+2.0270P] where P=(Fo^2^+2Fc^2^)/3'
_refine_ls_weighting_scheme calc
_refine_ls_wR_factor_gt 0.0403
_refine_ls_wR_factor_ref 0.0411
_reflns_Friedel_coverage 0.000
_reflns_number_gt 157
_reflns_number_total 166
_reflns_threshold_expression 'I > 2\s(I)'
_cod_data_source_file d1dt01212f2.cif
_cod_data_source_block wo2i2_2
_cod_depositor_comments 'Adding full bibliography for 7707330--7707331.cif.'
_cod_original_cell_volume 243.39(4)
_cod_database_code 7707330
_shelx_shelxl_version_number 2018/3
_chemical_oxdiff_formula WO2I2
_shelx_space_group_comment
;
The symmetry employed for this shelxl refinement is uniquely defined
by the following loop, which should always be used as a source of
symmetry information in preference to the above space-group names.
They are only intended as comments.
;
_reflns_odcompleteness_completeness 99.60
_reflns_odcompleteness_iscentric 1
_reflns_odcompleteness_theta 30.44
_olex2_refinement_description
;
1. Uiso/Uaniso restraints and constraints
Uanis(O1) \\sim Ueq: with sigma of 0.01 and sigma for terminal atoms of 0.002
;
_olex2_submission_special_instructions 'No special instructions were received'
_oxdiff_exptl_absorpt_empirical_details
;
Empirical correction (ABSPACK) includes:
- Absorption correction using spherical harmonics
- Frame scaling
;
_oxdiff_exptl_absorpt_empirical_full_max 3.904
_oxdiff_exptl_absorpt_empirical_full_min 0.462

loop_
_space_group_symop_operation_xyz
'x, y, z'
'-x, -y, z'
'-x, y, -z'
'x, -y, -z'
'x+1/2, y+1/2, z+1/2'
'-x+1/2, -y+1/2, z+1/2'
'-x+1/2, y+1/2, -z+1/2'
'x+1/2, -y+1/2, -z+1/2'
'-x, -y, -z'
'x, y, -z'
'x, -y, z'
'-x, y, z'
'-x+1/2, -y+1/2, -z+1/2'
'x+1/2, y+1/2, -z+1/2'
'x+1/2, -y+1/2, z+1/2'
'-x+1/2, y+1/2, z+1/2'

loop_
_atom_site_label
_atom_site_type_symbol
_atom_site_fract_x
_atom_site_fract_y
_atom_site_fract_z
_atom_site_U_iso_or_equiv
_atom_site_adp_type
_atom_site_occupancy
_atom_site_site_symmetry_order
_atom_site_calc_flag
_atom_site_refinement_flags_posn
_atom_site_refinement_flags_adp
_atom_site_refinement_flags_occupancy
_atom_site_disorder_assembly
_atom_site_disorder_group
W1 W 0.500000 0.500000 0.500000 0.0391(3) Uani 1 8 d S T P . .
I1 I 0.500000 0.500000 0.66072(4) 0.0125(2) Uani 1 4 d S T P . .
O1 O 0.500000 0.000000 0.500000 0.0063(19) Uani 1 8 d S TU P . .
O2 O 0.000000 0.500000 0.500000 0.018(2) Uani 1 8 d S T P . .

loop_
_atom_site_aniso_label
_atom_site_aniso_U_11
_atom_site_aniso_U_22
_atom_site_aniso_U_33
_atom_site_aniso_U_23
_atom_site_aniso_U_13
_atom_site_aniso_U_12
W1 0.0047(3) 0.1055(9) 0.0069(4) 0.000 0.000 0.000
I1 0.0096(3) 0.0164(4) 0.0116(4) 0.000 0.000 0.000
O1 0.016(4) 0.002(4) 0.001(4) 0.000 0.000 0.000
O2 0.005(5) 0.042(7) 0.006(5) 0.000 0.000 0.000

loop_
_atom_type_symbol
_atom_type_description
_atom_type_scat_dispersion_real
_atom_type_scat_dispersion_imag
_atom_type_scat_source
I I -0.4742 1.8119 'International Tables Vol C Tables 4.2.6.8 and 6.1.1.4'
O O 0.0106 0.0060 'International Tables Vol C Tables 4.2.6.8 and 6.1.1.4'
W W -0.8490 6.8722 'International Tables Vol C Tables 4.2.6.8 and 6.1.1.4'

loop_
_exptl_crystal_face_index_h
_exptl_crystal_face_index_k
_exptl_crystal_face_index_l
_exptl_crystal_face_perp_dist
-2 0 1 0.0273
2 0 -1 0.0321
0 -5 11 0.0207
0 5 -11 0.0141
0 4 17 0.0141
0 -4 -17 0.0151
0 -1 23 0.0103
0 1 -23 0.0056

loop_
_geom_angle_atom_site_label_1
_geom_angle_atom_site_label_2
_geom_angle_atom_site_label_3
_geom_angle
_geom_angle_site_symmetry_1
_geom_angle_site_symmetry_3
_geom_angle_publ_flag
I1 W1 I1 180.0 . 9_666 ?
O1 W1 I1 90.0 . 9_666 ?
O1 W1 I1 90.0 . . ?
O1 W1 I1 90.0 1_565 9_666 ?
O1 W1 I1 90.0 1_565 . ?
O1 W1 O1 180.0 1_565 . ?
O2 W1 I1 90.0 . . ?
O2 W1 I1 90.0 . 9_666 ?
O2 W1 I1 90.0 1_655 . ?
O2 W1 I1 90.0 1_655 9_666 ?
O2 W1 O1 90.0 . . ?
O2 W1 O1 90.0 1_655 . ?
O2 W1 O1 90.0 1_655 1_565 ?
O2 W1 O1 90.0 . 1_565 ?
O2 W1 O2 180.0 1_655 . ?
W1 O1 W1 180.0 1_545 . ?
W1 O2 W1 180.0 1_455 . ?

loop_
_geom_bond_atom_site_label_1
_geom_bond_atom_site_label_2
_geom_bond_distance
_geom_bond_site_symmetry_2
_geom_bond_publ_flag
W1 I1 2.6725(7) 9_666 ?
W1 I1 2.6725(7) . ?
W1 O1 1.95246(17) . ?
W1 O1 1.95246(17) 1_565 ?
W1 O2 1.87420(15) 1_655 ?
W1 O2 1.87420(15) . ?

loop_
_exptl_oxdiff_crystal_face_indexfrac_h
_exptl_oxdiff_crystal_face_indexfrac_k
_exptl_oxdiff_crystal_face_indexfrac_l
_exptl_oxdiff_crystal_face_x
_exptl_oxdiff_crystal_face_y
_exptl_oxdiff_crystal_face_z
-1.9990 -0.0007 1.0159 0.0204 0.0418 0.3779
1.9990 0.0007 -1.0159 -0.0204 -0.0418 -0.3779
0.2073 -4.8036 11.4085 0.1301 0.9865 -0.0995
-0.0812 4.7980 -11.4827 -0.1305 -0.9886 0.0755
0.3816 3.6521 17.4632 -0.9941 -0.0779 0.0755
-0.0767 -3.6688 -17.4779 0.9881 0.0776 -0.1330
0.3581 -0.6247 23.2407 -0.7250 0.6887 0.0090
-0.3581 0.6247 -23.2407 0.7250 -0.6887 -0.0090
